data_7718154
loop_
_publ_author_name
'Leung, Joshua Ji-Nung'
'Bae, Dae Young'
'Moshood, Yusuff'
'Mirica, Liviu M.'

_publ_section_title
;
 C-C and C-O bond formation reactivity of nickel complexes supported by
 the pyridinophane <sup>Me</sup>N3C ligand.
;
_journal_issue 13
_journal_name_full 'Dalton transactions (Cambridge, England : 2003)'
_journal_page_first 5286
_journal_page_last 5292
_journal_paper_doi 10.1039/d5dt00135h
_journal_volume 54
_journal_year 2025
_chemical_formula_moiety 'C17 H20 Br N3 Ni'
_chemical_formula_sum 'C17 H20 Br N3 Ni'
_chemical_formula_weight 404.98
_chemical_name_systematic Me
_space_group_crystal_system tetragonal
_space_group_IT_number 78
_space_group_name_Hall 'P 4cw'
_space_group_name_H-M_alt 'P 43'
_atom_sites_solution_hydrogens geom
_audit_creation_date 2024-12-30
_audit_creation_method
;
Olex2 1.5
(compiled 2024.02.16 svn.r378c4104 for OlexSys, GUI svn.r6928)
;
_audit_update_record
;
2024-12-30 deposited with the CCDC.	2025-02-26 downloaded from the CCDC.
;
_cell_angle_alpha 90
_cell_angle_beta 90
_cell_angle_gamma 90
_cell_formula_units_Z 4
_cell_length_a 9.3768(8)
_cell_length_b 9.3768(8)
_cell_length_c 18.877(2)
_cell_measurement_reflns_used 5959
_cell_measurement_temperature 100.00
_cell_measurement_theta_max 25.31
_cell_measurement_theta_min 2.43
_cell_volume 1659.7(3)
_computing_cell_refinement 'SAINT V8.40B (?, 2016)'
_computing_data_reduction 'SAINT V8.40B (?, 2016)'
_computing_molecular_graphics 'Olex2 1.5 (Dolomanov et al., 2009)'
_computing_publication_material 'Olex2 1.5 (Dolomanov et al., 2009)'
_computing_structure_refinement 'SHELXL 2016/4 (Sheldrick, 2015)'
_computing_structure_solution 'SHELXS  (Sheldrick, 2008)'
_diffrn_ambient_temperature 100.00
_diffrn_measured_fraction_theta_full 0.998
_diffrn_measured_fraction_theta_max 0.998
_diffrn_measurement_device_type 'Bruker APEX-II CCD'
_diffrn_measurement_method '\f and \w scans'
_diffrn_radiation_type MoK\a
_diffrn_radiation_wavelength 0.71073
_diffrn_reflns_av_R_equivalents 0.0707
_diffrn_reflns_av_unetI/netI 0.0614
_diffrn_reflns_Laue_measured_fraction_full 0.998
_diffrn_reflns_Laue_measured_fraction_max 0.998
_diffrn_reflns_limit_h_max 11
_diffrn_reflns_limit_h_min -11
_diffrn_reflns_limit_k_max 11
_diffrn_reflns_limit_k_min -9
_diffrn_reflns_limit_l_max 22
_diffrn_reflns_limit_l_min -22
_diffrn_reflns_number 13329
_diffrn_reflns_point_group_measured_fraction_full 0.996
_diffrn_reflns_point_group_measured_fraction_max 0.996
_diffrn_reflns_theta_full 25.242
_diffrn_reflns_theta_max 25.328
_diffrn_reflns_theta_min 2.172
_exptl_absorpt_coefficient_mu 3.576
_exptl_absorpt_correction_T_max 0.7452
_exptl_absorpt_correction_T_min 0.3861
_exptl_absorpt_correction_type multi-scan
_exptl_absorpt_process_details
;
SADABS-2016/2 (Bruker,2016/2) was used for absorption correction.
wR2(int) was 0.1492 before and 0.0699 after correction.
The Ratio of minimum to maximum transmission is 0.5181.
The \l/2 correction factor is Not present.
;
_exptl_crystal_colour 'metallic dark red'
_exptl_crystal_colour_lustre metallic
_exptl_crystal_colour_modifier dark
_exptl_crystal_colour_primary red
_exptl_crystal_density_diffrn 1.621
_exptl_crystal_description needle
_exptl_crystal_F_000 824
_exptl_crystal_preparation Fill
_exptl_crystal_recrystallization_method Fill
_exptl_crystal_size_max 0.317
_exptl_crystal_size_mid 0.14
_exptl_crystal_size_min 0.034
_refine_diff_density_max 0.540
_refine_diff_density_min -0.487
_refine_diff_density_rms 0.081
_refine_ls_abs_structure_details
;
 Flack x determined using 1071 quotients [(I+)-(I-)]/[(I+)+(I-)]
 (Parsons, Flack and Wagner, Acta Cryst. B69 (2013) 249-259).
;
_refine_ls_abs_structure_Flack 0.007(15)
_refine_ls_extinction_method none
_refine_ls_goodness_of_fit_ref 1.068
_refine_ls_hydrogen_treatment constr
_refine_ls_matrix_type full
_refine_ls_number_parameters 201
_refine_ls_number_reflns 3016
_refine_ls_number_restraints 1
_refine_ls_restrained_S_all 1.068
_refine_ls_R_factor_all 0.0552
_refine_ls_R_factor_gt 0.0464
_refine_ls_shift/su_max 0.000
_refine_ls_shift/su_mean 0.000
_refine_ls_structure_factor_coef Fsqd
_refine_ls_weighting_details 'w=1/[\s^2^(Fo^2^)+(0.0458P)^2^+1.9843P] where P=(Fo^2^+2Fc^2^)/3'
_refine_ls_weighting_scheme calc
_refine_ls_wR_factor_gt 0.1003
_refine_ls_wR_factor_ref 0.1034
_reflns_Friedel_coverage 0.932
_reflns_Friedel_fraction_full 0.994
_reflns_Friedel_fraction_max 0.994
_reflns_number_gt 2598
_reflns_number_total 3016
_reflns_threshold_expression 'I > 2\s(I)'
_cod_data_source_file d5dt00135h2.cif
_cod_data_source_block mo_ed10s_0m
_cod_depositor_comments 'Adding full bibliography for 7718154--7718158.cif.'
_cod_original_cell_volume 1659.8(3)
_cod_database_code 7718154
_shelx_shelxl_version_number 2016/4
_shelx_space_group_comment
;
The symmetry employed for this shelxl refinement is uniquely defined
by the following loop, which should always be used as a source of
symmetry information in preference to the above space-group names.
They are only intended as comments.
;
_shelx_estimated_absorpt_t_max 0.888
_shelx_estimated_absorpt_t_min 0.397
_olex2_refinement_description
;
1.a Secondary CH2 refined with riding coordinates:
 C3(H3A,H3B), C15(H15A,H15B), C8(H8A,H8B), C10(H10A,H10B)
1.b Aromatic/amide H refined with riding coordinates:
 C13(H13), C5(H5), C4(H4), C11(H11), C6(H6), C12(H12)
1.c Idealised Me refined as rotating group:
 C16(H16A,H16B,H16C), C17(H17A,H17B,H17C)
;
_olex2_exptl_crystal_mounting_method Fill
_olex2_submission_special_instructions 'No special instructions were received'

loop_
_space_group_symop_operation_xyz
'x, y, z'
'-y, x, z+3/4'
'-x, -y, z+1/2'
'y, -x, z+1/4'

loop_
_atom_site_label
_atom_site_type_symbol
_atom_site_fract_x
_atom_site_fract_y
_atom_site_fract_z
_atom_site_U_iso_or_equiv
_atom_site_adp_type
_atom_site_occupancy
_atom_site_site_symmetry_order
_atom_site_calc_flag
_atom_site_refinement_flags_posn
_atom_site_refinement_flags_adp
_atom_site_refinement_flags_occupancy
_atom_site_disorder_assembly
_atom_site_disorder_group
Br1 Br 0.09486(11) 0.32143(10) 0.09891(4) 0.0337(3) Uani 1 1 d . . . . .
Ni1 Ni -0.06266(12) 0.51705(13) 0.11411(5) 0.0251(3) Uani 1 1 d . . . . .
C3 C -0.0964(11) 0.6461(11) 0.2609(4) 0.028(2) Uani 1 1 d . . . . .
H3A H -0.084520 0.738085 0.285895 0.033 Uiso 1 1 calc R U . . .
H3B H -0.099511 0.569608 0.297005 0.033 Uiso 1 1 calc R U . . .
N2 N -0.0571(8) 0.7183(8) 0.0823(3) 0.0245(18) Uani 1 1 d . . . . .
C15 C -0.1949(12) 0.6409(12) -0.0185(5) 0.030(2) Uani 1 1 d . . . . .
H15A H -0.288152 0.667788 -0.039119 0.036 Uiso 1 1 calc R U . . .
H15B H -0.125867 0.630811 -0.057813 0.036 Uiso 1 1 calc R U . . .
C13 C -0.1842(12) 0.8993(12) 0.0208(5) 0.036(3) Uani 1 1 d . . . . .
H13 H -0.247566 0.925857 -0.016225 0.044 Uiso 1 1 calc R U . . .
C2 C -0.2369(11) 0.6478(10) 0.2207(5) 0.026(2) Uani 1 1 d . . . . .
C8 C -0.3546(11) 0.4838(11) 0.0509(5) 0.029(2) Uani 1 1 d . . . . .
H8A H -0.372458 0.381485 0.060339 0.035 Uiso 1 1 calc R U . . .
H8B H -0.428137 0.517910 0.017325 0.035 Uiso 1 1 calc R U . . .
C7 C -0.3656(10) 0.5674(10) 0.1199(4) 0.027(2) Uani 1 1 d . . . . .
C9 C -0.0062(10) 0.8163(10) 0.1284(4) 0.027(2) Uani 1 1 d . . . . .
N1 N 0.0288(8) 0.6223(8) 0.2138(4) 0.0239(17) Uani 1 1 d . . . . .
C5 C -0.4790(11) 0.7209(11) 0.2028(5) 0.030(2) Uani 1 1 d . . . . .
H5 H -0.561407 0.771439 0.217771 0.035 Uiso 1 1 calc R U . . .
C1 C -0.2428(10) 0.5648(9) 0.1604(4) 0.0196(19) Uani 1 1 d . . . . .
N3 N -0.2095(9) 0.5015(9) 0.0184(4) 0.0284(19) Uani 1 1 d . . . . .
C16 C 0.1411(11) 0.5459(12) 0.2518(5) 0.032(2) Uani 1 1 d . . . . .
H16A H 0.101303 0.459234 0.273022 0.048 Uiso 1 1 calc R U . . .
H16B H 0.180037 0.607162 0.289090 0.048 Uiso 1 1 calc R U . . .
H16C H 0.217203 0.519962 0.218592 0.048 Uiso 1 1 calc R U . . .
C4 C -0.3546(11) 0.7271(11) 0.2425(4) 0.027(2) Uani 1 1 d . . . . .
H4 H -0.349824 0.784423 0.283910 0.032 Uiso 1 1 calc R U . . .
C10 C 0.0849(11) 0.7571(11) 0.1868(4) 0.029(2) Uani 1 1 d . . . . .
H10A H 0.182899 0.741926 0.168749 0.035 Uiso 1 1 calc R U . . .
H10B H 0.089903 0.827160 0.225914 0.035 Uiso 1 1 calc R U . . .
C11 C -0.0370(12) 0.9602(11) 0.1195(5) 0.037(2) Uani 1 1 d . . . . .
H11 H 0.004589 1.029754 0.149731 0.044 Uiso 1 1 calc R U . . .
C17 C -0.1843(13) 0.3857(12) -0.0344(5) 0.038(3) Uani 1 1 d . . . . .
H17A H -0.088990 0.396609 -0.055045 0.057 Uiso 1 1 calc R U . . .
H17B H -0.256125 0.391720 -0.072036 0.057 Uiso 1 1 calc R U . . .
H17C H -0.191267 0.292774 -0.010935 0.057 Uiso 1 1 calc R U . . .
C6 C -0.4824(11) 0.6415(12) 0.1417(5) 0.031(2) Uani 1 1 d . . . . .
H6 H -0.567375 0.638295 0.114305 0.037 Uiso 1 1 calc R U . . .
C14 C -0.1454(11) 0.7582(11) 0.0303(4) 0.027(2) Uani 1 1 d . . . . .
C12 C -0.1290(13) 1.0003(11) 0.0661(5) 0.037(3) Uani 1 1 d . . . . .
H12 H -0.154260 1.097815 0.060529 0.044 Uiso 1 1 calc R U . . .

loop_
_atom_site_aniso_label
_atom_site_aniso_U_11
_atom_site_aniso_U_22
_atom_site_aniso_U_33
_atom_site_aniso_U_23
_atom_site_aniso_U_13
_atom_site_aniso_U_12
Br1 0.0391(6) 0.0296(6) 0.0323(5) -0.0030(4) -0.0014(4) 0.0087(4)
Ni1 0.0289(7) 0.0259(7) 0.0205(5) -0.0027(4) -0.0039(5) 0.0050(5)
C3 0.031(6) 0.030(6) 0.023(4) -0.009(4) -0.002(4) -0.003(4)
N2 0.022(4) 0.031(5) 0.020(4) 0.003(3) -0.001(3) -0.002(3)
C15 0.029(6) 0.040(6) 0.020(4) 0.005(4) -0.003(4) 0.001(5)
C13 0.035(6) 0.040(7) 0.034(5) 0.019(5) 0.005(4) 0.006(5)
C2 0.029(6) 0.025(5) 0.024(4) 0.008(4) 0.000(4) -0.003(4)
C8 0.026(6) 0.030(6) 0.032(5) 0.002(4) -0.006(4) -0.007(4)
C7 0.029(5) 0.027(5) 0.023(4) 0.004(4) -0.004(4) -0.001(4)
C9 0.025(5) 0.031(6) 0.024(4) 0.002(4) 0.007(4) -0.001(4)
N1 0.024(4) 0.026(4) 0.021(3) 0.004(3) -0.005(3) 0.000(3)
C5 0.026(6) 0.032(6) 0.031(5) 0.005(4) 0.005(4) 0.002(4)
C1 0.024(5) 0.017(5) 0.018(4) 0.004(3) -0.002(3) 0.000(4)
N3 0.033(5) 0.032(5) 0.020(3) -0.003(3) -0.008(3) 0.005(4)
C16 0.034(6) 0.034(6) 0.027(5) -0.004(4) -0.009(4) 0.002(5)
C4 0.032(6) 0.029(6) 0.021(4) 0.000(4) 0.002(4) -0.002(5)
C10 0.032(6) 0.035(6) 0.020(4) -0.005(4) 0.000(4) -0.007(5)
C11 0.044(6) 0.028(6) 0.038(5) 0.001(4) 0.005(5) -0.005(5)
C17 0.059(8) 0.035(7) 0.020(5) -0.012(4) -0.005(5) 0.003(5)
C6 0.023(6) 0.044(7) 0.025(4) 0.008(4) -0.005(4) -0.001(5)
C14 0.028(6) 0.032(6) 0.020(4) 0.006(4) 0.007(4) 0.000(4)
C12 0.049(7) 0.021(6) 0.040(5) 0.013(4) 0.002(5) 0.000(5)

loop_
_atom_type_symbol
_atom_type_description
_atom_type_scat_dispersion_real
_atom_type_scat_dispersion_imag
_atom_type_scat_source
C C 0.0033 0.0016 'International Tables Vol C Tables 4.2.6.8 and 6.1.1.4'
H H 0.0000 0.0000 'International Tables Vol C Tables 4.2.6.8 and 6.1.1.4'
Br Br -0.2901 2.4595 'International Tables Vol C Tables 4.2.6.8 and 6.1.1.4'
N N 0.0061 0.0033 'International Tables Vol C Tables 4.2.6.8 and 6.1.1.4'
Ni Ni 0.3393 1.1124 'International Tables Vol C Tables 4.2.6.8 and 6.1.1.4'

loop_
_exptl_crystal_face_index_h
_exptl_crystal_face_index_k
_exptl_crystal_face_index_l
_exptl_crystal_face_perp_dist
-1.00 -1.00 0.00 0.0170
1.00 1.00 0.00 0.0120
-1.00 1.00 -1.00 0.0410
1.00 -1.00 1.00 0.0810
0.00 0.00 1.00 0.1560
0.00 1.00 0.00 0.0060
1.00 -1.00 -1.00 0.0680

loop_
_geom_angle_atom_site_label_1
_geom_angle_atom_site_label_2
_geom_angle_atom_site_label_3
_geom_angle
_geom_angle_site_symmetry_1
_geom_angle_site_symmetry_3
_geom_angle_publ_flag
N2 Ni1 Br1 133.1(2) . . ?
N2 Ni1 N1 80.2(3) . . ?
N2 Ni1 N3 80.6(3) . . ?
N1 Ni1 Br1 101.5(2) . . ?
C1 Ni1 Br1 140.3(3) . . ?
C1 Ni1 N2 86.6(3) . . ?
C1 Ni1 N1 81.8(3) . . ?
C1 Ni1 N3 81.2(3) . . ?
N3 Ni1 Br1 103.4(2) . . ?
N3 Ni1 N1 154.9(3) . . ?
H3A C3 H3B 107.8 . . ?
C2 C3 H3A 109.0 . . ?
C2 C3 H3B 109.0 . . ?
N1 C3 H3A 109.0 . . ?
N1 C3 H3B 109.0 . . ?
N1 C3 C2 112.8(7) . . ?
C9 N2 Ni1 117.4(6) . . ?
C14 N2 Ni1 118.2(7) . . ?
C14 N2 C9 120.1(8) . . ?
H15A C15 H15B 107.8 . . ?
N3 C15 H15A 109.1 . . ?
N3 C15 H15B 109.1 . . ?
N3 C15 C14 112.6(7) . . ?
C14 C15 H15A 109.1 . . ?
C14 C15 H15B 109.1 . . ?
C14 C13 H13 120.7 . . ?
C12 C13 H13 120.7 . . ?
C12 C13 C14 118.6(10) . . ?
C1 C2 C3 116.1(8) . . ?
C1 C2 C4 120.8(9) . . ?
C4 C2 C3 123.1(8) . . ?
H8A C8 H8B 108.1 . . ?
C7 C8 H8A 109.5 . . ?
C7 C8 H8B 109.5 . . ?
N3 C8 H8A 109.5 . . ?
N3 C8 H8B 109.5 . . ?
N3 C8 C7 110.7(7) . . ?
C1 C7 C8 114.0(8) . . ?
C6 C7 C8 125.1(8) . . ?
C6 C7 C1 120.8(8) . . ?
N2 C9 C10 115.0(8) . . ?
N2 C9 C11 120.5(9) . . ?
C11 C9 C10 124.5(9) . . ?
C3 N1 Ni1 105.0(5) . . ?
C16 N1 Ni1 117.4(6) . . ?
C16 N1 C3 110.4(7) . . ?
C10 N1 Ni1 102.7(5) . . ?
C10 N1 C3 111.3(8) . . ?
C10 N1 C16 109.7(8) . . ?
C4 C5 H5 120.1 . . ?
C6 C5 H5 120.1 . . ?
C6 C5 C4 119.8(10) . . ?
C2 C1 Ni1 117.6(7) . . ?
C2 C1 C7 118.6(9) . . ?
C7 C1 Ni1 118.5(6) . . ?
C15 N3 Ni1 105.0(6) . . ?
C15 N3 C8 111.8(8) . . ?
C15 N3 C17 108.2(7) . . ?
C8 N3 Ni1 103.3(5) . . ?
C17 N3 Ni1 118.8(6) . . ?
C17 N3 C8 109.6(8) . . ?
N1 C16 H16A 109.5 . . ?
N1 C16 H16B 109.5 . . ?
N1 C16 H16C 109.5 . . ?
H16A C16 H16B 109.5 . . ?
H16A C16 H16C 109.5 . . ?
H16B C16 H16C 109.5 . . ?
C2 C4 H4 120.5 . . ?
C5 C4 C2 119.0(9) . . ?
C5 C4 H4 120.5 . . ?
C9 C10 H10A 109.3 . . ?
C9 C10 H10B 109.3 . . ?
N1 C10 C9 111.8(8) . . ?
N1 C10 H10A 109.3 . . ?
N1 C10 H10B 109.3 . . ?
H10A C10 H10B 107.9 . . ?
C9 C11 H11 120.5 . . ?
C12 C11 C9 118.9(10) . . ?
C12 C11 H11 120.5 . . ?
N3 C17 H17A 109.5 . . ?
N3 C17 H17B 109.5 . . ?
N3 C17 H17C 109.5 . . ?
H17A C17 H17B 109.5 . . ?
H17A C17 H17C 109.5 . . ?
H17B C17 H17C 109.5 . . ?
C7 C6 C5 120.8(9) . . ?
C7 C6 H6 119.6 . . ?
C5 C6 H6 119.6 . . ?
N2 C14 C15 115.7(9) . . ?
N2 C14 C13 121.7(9) . . ?
C13 C14 C15 122.5(9) . . ?
C13 C12 C11 120.1(10) . . ?
C13 C12 H12 120.0 . . ?
C11 C12 H12 120.0 . . ?

loop_
_geom_bond_atom_site_label_1
_geom_bond_atom_site_label_2
_geom_bond_distance
_geom_bond_site_symmetry_2
_geom_bond_publ_flag
Br1 Ni1 2.3724(15) . ?
Ni1 N2 1.981(8) . ?
Ni1 N1 2.292(7) . ?
Ni1 C1 1.954(9) . ?
Ni1 N3 2.276(7) . ?
C3 H3A 0.9900 . ?
C3 H3B 0.9900 . ?
C3 C2 1.520(13) . ?
C3 N1 1.489(12) . ?
N2 C9 1.353(12) . ?
N2 C14 1.338(12) . ?
C15 H15A 0.9900 . ?
C15 H15B 0.9900 . ?
C15 N3 1.488(13) . ?
C15 C14 1.507(14) . ?
C13 H13 0.9500 . ?
C13 C14 1.383(14) . ?
C13 C12 1.378(16) . ?
C2 C1 1.381(13) . ?
C2 C4 1.392(14) . ?
C8 H8A 0.9900 . ?
C8 H8B 0.9900 . ?
C8 C7 1.523(13) . ?
C8 N3 1.502(13) . ?
C7 C1 1.382(12) . ?
C7 C6 1.361(14) . ?
C9 C10 1.499(13) . ?
C9 C11 1.391(14) . ?
N1 C16 1.461(12) . ?
N1 C10 1.461(13) . ?
C5 H5 0.9500 . ?
C5 C4 1.388(13) . ?
C5 C6 1.373(14) . ?
N3 C17 1.493(12) . ?
C16 H16A 0.9800 . ?
C16 H16B 0.9800 . ?
C16 H16C 0.9800 . ?
C4 H4 0.9500 . ?
C10 H10A 0.9900 . ?
C10 H10B 0.9900 . ?
C11 H11 0.9500 . ?
C11 C12 1.379(15) . ?
C17 H17A 0.9800 . ?
C17 H17B 0.9800 . ?
C17 H17C 0.9800 . ?
C6 H6 0.9500 . ?
C12 H12 0.9500 . ?

loop_
_geom_torsion_atom_site_label_1
_geom_torsion_atom_site_label_2
_geom_torsion_atom_site_label_3
_geom_torsion_atom_site_label_4
_geom_torsion
_geom_torsion_site_symmetry_1
_geom_torsion_site_symmetry_2
_geom_torsion_site_symmetry_3
_geom_torsion_site_symmetry_4
_geom_torsion_publ_flag
Ni1 N2 C9 C10 20.3(10) . . . . ?
Ni1 N2 C9 C11 -160.7(7) . . . . ?
Ni1 N2 C14 C15 -24.3(10) . . . . ?
Ni1 N2 C14 C13 157.9(7) . . . . ?
Ni1 N1 C10 C9 35.4(8) . . . . ?
C3 C2 C1 Ni1 -23.0(11) . . . . ?
C3 C2 C1 C7 -177.0(8) . . . . ?
C3 C2 C4 C5 -179.4(9) . . . . ?
C3 N1 C10 C9 -76.5(9) . . . . ?
N2 C9 C10 N1 -39.9(11) . . . . ?
N2 C9 C11 C12 4.9(14) . . . . ?
C2 C3 N1 Ni1 -21.3(9) . . . . ?
C2 C3 N1 C16 -148.8(8) . . . . ?
C2 C3 N1 C10 89.2(9) . . . . ?
C8 C7 C1 Ni1 20.4(10) . . . . ?
C8 C7 C1 C2 174.1(8) . . . . ?
C8 C7 C6 C5 -176.0(9) . . . . ?
C7 C8 N3 Ni1 34.3(8) . . . . ?
C7 C8 N3 C15 -78.2(9) . . . . ?
C7 C8 N3 C17 161.9(8) . . . . ?
C9 N2 C14 C15 179.6(8) . . . . ?
C9 N2 C14 C13 1.8(13) . . . . ?
C9 C11 C12 C13 -2.6(15) . . . . ?
N1 C3 C2 C1 30.2(12) . . . . ?
N1 C3 C2 C4 -150.0(9) . . . . ?
C1 C2 C4 C5 0.3(14) . . . . ?
C1 C7 C6 C5 3.1(15) . . . . ?
N3 C15 C14 N2 32.8(12) . . . . ?
N3 C15 C14 C13 -149.5(9) . . . . ?
N3 C8 C7 C1 -38.3(11) . . . . ?
N3 C8 C7 C6 140.8(9) . . . . ?
C16 N1 C10 C9 161.0(7) . . . . ?
C4 C2 C1 Ni1 157.3(7) . . . . ?
C4 C2 C1 C7 3.3(13) . . . . ?
C4 C5 C6 C7 0.7(15) . . . . ?
C10 C9 C11 C12 -176.3(10) . . . . ?
C11 C9 C10 N1 141.2(9) . . . . ?
C6 C7 C1 Ni1 -158.8(8) . . . . ?
C6 C7 C1 C2 -5.0(14) . . . . ?
C6 C5 C4 C2 -2.3(14) . . . . ?
C14 N2 C9 C10 176.6(8) . . . . ?
C14 N2 C9 C11 -4.5(13) . . . . ?
C14 C15 N3 Ni1 -23.6(9) . . . . ?
C14 C15 N3 C8 87.8(10) . . . . ?
C14 C15 N3 C17 -151.4(9) . . . . ?
C14 C13 C12 C11 0.1(16) . . . . ?
C12 C13 C14 N2 0.4(15) . . . . ?
C12 C13 C14 C15 -177.2(9) . . . . ?
